data_2103824
loop_
_publ_author_name
'Ohba, Shigeru'
'Ito, Yoshikatsu'

_publ_section_title
;
 Single-crystal-to-single-crystal photodimerization of
 4-chlorocinnamoyl-<i>O</i>,<i>O</i>'-dimethyldopamine
;
_journal_issue 1
_journal_name_full 'Acta Crystallographica Section B'
_journal_page_first 149
_journal_page_last 155
_journal_paper_doi 10.1107/S0108768102022760
_journal_volume 59
_journal_year 2003
_chemical_formula_moiety 'C19 H20 Cl N O3 '
_chemical_formula_sum 'C19 H20 Cl N O3'
_chemical_formula_weight 345.82
_space_group_IT_number 15
_symmetry_cell_setting monoclinic
_symmetry_space_group_name_Hall '-C 2yc'
_symmetry_space_group_name_H-M 'C 1 2/c 1'
_cell_angle_alpha 90
_cell_angle_beta 91.313(12)
_cell_angle_gamma 90
_cell_formula_units_Z 8
_cell_length_a 21.210(4)
_cell_length_b 4.9818(12)
_cell_length_c 33.657(4)
_cell_measurement_reflns_used 25
_cell_measurement_temperature 298
_cell_measurement_theta_max 11.7
_cell_measurement_theta_min 10.0
_cell_volume 3555.4(12)
_computing_cell_refinement ' WinAFC Diffractometer Control Software (Rigaku, 1999)'
_computing_data_collection ' WinAFC Diffractometer Control Software (Rigaku, 1999)'
_computing_data_reduction 'TEXSAN (Molecular Structure Corporation, 2001)'
_computing_molecular_graphics 'ORTEPII (Johnson, 1976)'
_computing_publication_material TEXSAN
_computing_structure_refinement TEXSAN
_computing_structure_solution 'SIR92 (Altomare et al., 1994)'
_diffrn_measured_fraction_theta_full 1.0
_diffrn_measured_fraction_theta_max 1.0
_diffrn_measurement_device_type 'Rigaku AFC7R'
_diffrn_measurement_method \w
_diffrn_radiation_type 'Mo K\a'
_diffrn_radiation_wavelength 0.7107
_diffrn_reflns_av_R_equivalents 0.018
_diffrn_reflns_limit_h_max 27
_diffrn_reflns_limit_h_min -10
_diffrn_reflns_limit_k_max 2
_diffrn_reflns_limit_k_min -6
_diffrn_reflns_limit_l_max 43
_diffrn_reflns_limit_l_min -43
_diffrn_reflns_number 5123
_diffrn_reflns_theta_full 27.5
_diffrn_reflns_theta_max 27.51
_diffrn_standards_decay_% 1.93
_diffrn_standards_interval_count 150
_diffrn_standards_number 3
_exptl_absorpt_coefficient_mu 0.231
_exptl_absorpt_correction_T_max 0.989
_exptl_absorpt_correction_T_min 0.952
_exptl_absorpt_correction_type integration
_exptl_absorpt_process_details '(Coppens et al., 1965)'
_exptl_crystal_colour colourless
_exptl_crystal_density_diffrn 1.292
_exptl_crystal_density_method 'not measured'
_exptl_crystal_description needle
_exptl_crystal_F_000 1456.0
_exptl_crystal_size_max 0.40
_exptl_crystal_size_mid 0.20
_exptl_crystal_size_min 0.05
_refine_diff_density_max 0.11
_refine_diff_density_min -0.13
_refine_ls_extinction_method none
_refine_ls_goodness_of_fit_ref 0.935
_refine_ls_hydrogen_treatment noref
_refine_ls_number_parameters 264
_refine_ls_number_reflns 4103
_refine_ls_R_factor_gt 0.0531
_refine_ls_shift/su_max 0.0020
_refine_ls_structure_factor_coef Fsqd
_refine_ls_weighting_details 'w = 1/[\s^2^(Fo^2^) + (0.0719P)^2^] where P=(Fo^2^+2Fc^2^)/3'
_refine_ls_weighting_scheme calc
_refine_ls_wR_factor_ref 0.1901
_reflns_number_gt 1093
_reflns_number_total 4103
_reflns_threshold_expression I>2\s(I)
_cod_data_source_file bm0063.cif
_cod_data_source_block Id
_cod_original_cell_volume 3554.7(12)
_cod_original_formula_sum 'C19 H20 Cl N O3 '
_cod_database_code 2103824
_cod_database_fobs_code 2103824

loop_
_symmetry_equiv_pos_as_xyz
x,y,z
-x,y,1/2-z
-x,-y,-z
x,-y,1/2+z
1/2+x,1/2+y,z
1/2-x,1/2+y,1/2-z
1/2-x,1/2-y,-z
1/2+x,1/2-y,1/2+z

loop_
_atom_site_label
_atom_site_fract_x
_atom_site_fract_y
_atom_site_fract_z
_atom_site_U_iso_or_equiv
_atom_site_adp_type
_atom_site_calc_flag
_atom_site_refinement_flags
_atom_site_occupancy
_atom_site_type_symbol
Cl 0.4106(4) 0.472(2) 0.1897(2) 0.179(2) Uani d P 0.74 Cl
Cl* 0.4296(9) 0.432(4) 0.1974(2) 0.129(5) Uani d P 0.26 Cl
O2 0.6246(2) 0.8848(6) -0.01723(8) 0.1260(10) Uani d . 1.00 O
O3 0.78410(10) 0.0592(6) -0.20338(9) 0.1141(9) Uani d . 1.00 O
O4 0.87330(10) 0.4031(6) -0.21090(8) 0.1191(9) Uani d . 1.00 O
N5 0.65770(10) 0.4625(6) -0.02631(8) 0.0896(9) Uani d . 1.00 N
C6 0.4501(7) 0.547(2) 0.1471(5) 0.111(5) Uani d P 0.74 C
C6* 0.4560(10) 0.468(6) 0.1499(8) 0.0607 Uani d P 0.26 C
C7 0.4297(4) 0.753(2) 0.1223(3) 0.108(3) Uani d P 0.74 C
C7* 0.4330(10) 0.650(7) 0.1313(8) 0.0691 Uani d P 0.26 C
C8 0.4628(5) 0.805(2) 0.0890(3) 0.115(3) Uani d P 0.74 C
C8* 0.4480(10) 0.726(4) 0.0884(6) 0.0619 Uani d P 0.26 C
C9 0.5148(4) 0.6420(10) 0.0781(2) 0.087(2) Uani d P 0.74 C
C9* 0.4877(7) 0.591(3) 0.0696(4) 0.0443 Uani d P 0.26 C
C10 0.5350(4) 0.4450(10) 0.1034(3) 0.104(2) Uani d P 0.74 C
C10* 0.5125(8) 0.383(4) 0.0918(5) 0.0594 Uani d P 0.26 C
C11 0.5054(6) 0.387(3) 0.1373(5) 0.132(3) Uani d P 0.74 C
C11* 0.4900(10) 0.350(6) 0.1338(8) 0.0682 Uani d P 0.26 C
C12 0.5497(4) 0.7120(10) 0.0425(2) 0.088(2) Uani d P 0.74 C
C12* 0.5021(8) 0.634(2) 0.0258(4) 0.057(5) Uani d P 0.26 C
C13 0.5914(3) 0.5600(10) 0.0247(2) 0.084(2) Uani d P 0.74 C
C13* 0.5490(7) 0.459(2) 0.0049(4) 0.054(4) Uani d P 0.26 C
C14 0.6224(2) 0.6479(9) -0.00940(10) 0.1000(10) Uani d . 1.00 C
C15 0.6989(2) 0.5286(7) -0.05890(10) 0.1020(10) Uani d . 1.00 C
C16 0.7477(2) 0.3275(10) -0.06450(10) 0.132(2) Uani d . 1.00 C
C17 0.7824(2) 0.3549(10) -0.10290(10) 0.1000(10) Uani d . 1.00 C
C18 0.7664(2) 0.1911(8) -0.1352(2) 0.1010(10) Uani d . 1.00 C
C19 0.7969(2) 0.2091(9) -0.17100(10) 0.0890(10) Uani d . 1.00 C
C20 0.8447(2) 0.4005(10) -0.17470(10) 0.0970(10) Uani d . 1.00 C
C21 0.8600(2) 0.5648(9) -0.1438(2) 0.1090(10) Uani d . 1.00 C
C22 0.8286(2) 0.5416(9) -0.10770(10) 0.1120(10) Uani d . 1.00 C
C23 0.7297(2) -0.1067(10) -0.20230(10) 0.127(2) Uani d . 1.00 C
C24 0.9150(2) 0.6170(10) -0.21840(10) 0.140(2) Uani d . 1.00 C
H5 0.6562 0.2828 -0.0169 0.1076 Uiso calc . 1.00 H
H7 0.3935 0.8553 0.1284 0.1294 Uiso calc P 0.74 H
H7* 0.4033 0.7587 0.1444 0.0829 Uiso calc P 0.26 H
H8 0.4507 0.9529 0.0727 0.1386 Uiso calc P 0.74 H
H8* 0.4270 0.8720 0.0759 0.0742 Uiso calc P 0.26 H
H10 0.5713 0.3438 0.0968 0.1250 Uiso calc P 0.74 H
H10* 0.5427 0.2651 0.0811 0.0713 Uiso calc P 0.26 H
H11 0.5199 0.2475 0.1543 0.1592 Uiso calc P 0.74 H
H11* 0.5089 0.2049 0.1483 0.0818 Uiso calc P 0.26 H
H12 0.5415 0.8833 0.0311 0.1053 Uiso calc P 0.74 H
H12* 0.5118 0.8175 0.0214 0.0688 Uiso calc P 0.26 H
H13 0.6008 0.3873 0.0351 0.1005 Uiso calc P 0.74 H
H13* 0.5605 0.3128 0.0216 0.0647 Uiso calc P 0.26 H
H15A 0.6741 0.5416 -0.0827 0.1227 Uiso calc . 1.00 H
H15B 0.7185 0.6966 -0.0535 0.1227 Uiso calc . 1.00 H
H16A 0.7776 0.3424 -0.0431 0.1581 Uiso calc . 1.00 H
H16B 0.7287 0.1552 -0.0640 0.1581 Uiso calc . 1.00 H
H18 0.7336 0.0630 -0.1325 0.1210 Uiso calc . 1.00 H
H21 0.8921 0.6960 -0.1466 0.1306 Uiso calc . 1.00 H
H22 0.8396 0.6579 -0.0863 0.1341 Uiso calc . 1.00 H
H23A 0.6934 0.0021 -0.1992 0.1529 Uiso calc . 1.00 H
H23B 0.7258 -0.2051 -0.2264 0.1529 Uiso calc . 1.00 H
H23C 0.7336 -0.2279 -0.1806 0.1529 Uiso calc . 1.00 H
H24A 0.9485 0.6149 -0.1992 0.1685 Uiso calc . 1.00 H
H24B 0.9317 0.5966 -0.2442 0.1685 Uiso calc . 1.00 H
H24C 0.8930 0.7822 -0.2169 0.1685 Uiso calc . 1.00 H

loop_
_atom_site_aniso_label
_atom_site_aniso_U_11
_atom_site_aniso_U_22
_atom_site_aniso_U_33
_atom_site_aniso_U_12
_atom_site_aniso_U_13
_atom_site_aniso_U_23
Cl 0.181(4) 0.183(4) 0.179(4) -0.042(3) 0.090(4) -0.040(4)
Cl* 0.200(10) 0.151(7) 0.039(3) -0.055(8) 0.028(3) -0.003(3)
O2 0.204(3) 0.067(2) 0.108(2) 0.033(2) 0.017(2) 0.008(2)
O3 0.123(2) 0.114(2) 0.106(2) -0.012(2) 0.011(2) 0.000(2)
O4 0.121(2) 0.129(2) 0.109(2) -0.011(2) 0.034(2) 0.019(2)
N5 0.121(3) 0.067(2) 0.082(2) 0.012(2) 0.019(2) 0.008(2)
C6 0.117(7) 0.092(9) 0.125(6) -0.017(7) 0.022(4) -0.006(7)
C6* 0.0706 0.0710 0.0409 -0.0126 0.0119 -0.0043
C7 0.088(4) 0.098(6) 0.138(8) 0.015(5) 0.017(4) 0.001(5)
C7* 0.0734 0.0831 0.0517 0.0119 0.0183 -0.0119
C8 0.112(7) 0.091(7) 0.143(6) -0.005(5) -0.001(5) -0.007(5)
C8* 0.0749 0.0629 0.0484 0.0149 0.0135 -0.0040
C9 0.079(5) 0.081(4) 0.102(5) 0.009(4) -0.010(4) -0.023(4)
C9* 0.0507 0.0420 0.0406 -0.0015 0.0074 -0.0041
C10 0.098(6) 0.086(5) 0.130(6) 0.003(4) 0.024(4) -0.002(4)
C10* 0.0717 0.0608 0.0463 0.0118 0.0122 0.0030
C11 0.112(9) 0.130(7) 0.157(8) -0.005(6) 0.043(7) 0.015(6)
C11* 0.0871 0.0683 0.0492 0.0100 0.0043 0.0135
C12 0.101(5) 0.071(4) 0.090(4) 0.003(4) -0.012(4) 0.004(3)
C12* 0.070(10) 0.041(7) 0.066(9) 0.011(7) 0.022(8) -0.005(6)
C13 0.109(5) 0.062(3) 0.080(4) 0.004(4) 0.005(4) 0.003(3)
C13* 0.070(10) 0.045(7) 0.048(7) -0.006(7) 0.016(7) -0.001(6)
C14 0.148(4) 0.077(3) 0.074(3) 0.027(3) 0.009(2) 0.005(2)
C15 0.113(3) 0.074(3) 0.121(3) 0.008(2) 0.026(3) 0.005(2)
C16 0.156(4) 0.146(4) 0.095(3) 0.055(4) 0.039(3) 0.035(3)
C17 0.116(4) 0.092(3) 0.093(3) 0.034(3) 0.017(3) 0.027(3)
C18 0.109(3) 0.089(3) 0.105(3) 0.021(2) 0.028(3) 0.031(3)
C19 0.095(3) 0.080(3) 0.091(3) 0.011(3) 0.002(3) 0.016(2)
C20 0.100(3) 0.095(3) 0.095(3) 0.011(3) 0.013(3) 0.019(3)
C21 0.100(3) 0.099(3) 0.128(4) 0.001(3) 0.006(3) 0.012(3)
C22 0.128(4) 0.112(4) 0.095(3) 0.022(3) 0.005(3) 0.008(3)
C23 0.123(4) 0.127(4) 0.132(3) -0.006(3) -0.003(3) -0.012(3)
C24 0.131(4) 0.159(4) 0.132(3) -0.013(4) 0.036(3) 0.042(3)

loop_
_atom_type_symbol
_atom_type_description
_atom_type_scat_dispersion_real
_atom_type_scat_dispersion_imag
_atom_type_scat_source
C C 0.003 0.002
;International Tables for Crystallography
(1992, Vol. C, Tables 4.2.6.8 and 6.1.1.4)
;
H H 0.000 0.000
;International Tables for Crystallography
(1992, Vol. C, Table 6.1.1.4)
;
Cl Cl 0.148 0.159
;International Tables for Crystallography
(1992, Vol. C, Tables 4.2.6.8 and 6.1.1.4)
;
N N 0.006 0.003
;International Tables for Crystallography
(1992, Vol. C, Tables 4.2.6.8 and 6.1.1.4)
;
O O 0.011 0.006
;International Tables for Crystallography
(1992, Vol. C, Tables 4.2.6.8 and 6.1.1.4)
;

loop_
_geom_angle_atom_site_label_1
_geom_angle_atom_site_label_2
_geom_angle_atom_site_label_3
_geom_angle_site_symmetry_1
_geom_angle_site_symmetry_3
_geom_angle
_geom_angle_publ_flag
C19 O3 C23 . . 116.8(3) ?
C20 O4 C24 . . 117.2(3) ?
C14 N5 C15 . . 121.4(3) ?
C14 N5 H5 . . 119.3 no
C15 N5 H5 . . 119.3 no
Cl C6 C7 . . 120.0(10) ?
Cl C6 C11 . . 118.0(10) ?
C7 C6 C11 . . 120.0(10) ?
C6 C7 C8 . . 118.6(10) ?
C6 C7 H7 . . 120.7 no
C8 C7 H7 . . 120.7 no
C7 C8 C9 . . 121.4(8) ?
C7 C8 H8 . . 119.1 no
C9 C8 H8 . . 119.5 no
C8 C9 C10 . . 119.0(7) ?
C8 C9 C12 . . 119.1(7) ?
C10 C9 C12 . . 121.5(7) ?
C9 C10 C11 . . 122.5(9) ?
C9 C10 H10 . . 118.8 no
C11 C10 H10 . . 118.7 no
C6 C11 C10 . . 117.0(10) ?
C6 C11 H11 . . 121.0 no
C10 C11 H11 . . 121.2 no
C9 C12 C13 . . 126.5(6) yes
C9 C12 H12 . . 116.7 no
C13 C12 H12 . . 116.8 no
C12 C13 C14 . . 121.7(5) yes
C12 C13 H13 . . 119.2 no
C14 C13 H13 . . 119.1 no
O2 C14 N5 . . 124.1(4) ?
O2 C14 C13 . . 120.1(4) ?
N5 C14 C13 . . 114.4(4) ?
N5 C15 C16 . . 112.5(3) ?
N5 C15 H15A . . 108.7 no
N5 C15 H15B . . 108.7 no
C16 C15 H15A . . 108.7 no
C16 C15 H15B . . 108.8 no
H15A C15 H15B . . 109.5 no
C15 C16 C17 . . 114.2(4) ?
C15 C16 H16A . . 108.2 no
C15 C16 H16B . . 108.4 no
C17 C16 H16A . . 108.2 no
C17 C16 H16B . . 108.3 no
H16A C16 H16B . . 109.5 no
C16 C17 C18 . . 120.1(4) ?
C16 C17 C22 . . 122.0(4) ?
C18 C17 C22 . . 117.9(4) ?
C17 C18 C19 . . 122.1(4) ?
C17 C18 H18 . . 118.9 no
C19 C18 H18 . . 118.9 no
O3 C19 C18 . . 125.5(4) ?
O3 C19 C20 . . 116.1(4) ?
C18 C19 C20 . . 118.3(4) ?
O4 C20 C19 . . 114.8(4) ?
O4 C20 C21 . . 124.9(4) ?
C19 C20 C21 . . 120.3(4) ?
C20 C21 C22 . . 120.2(4) ?
C20 C21 H21 . . 119.9 no
C22 C21 H21 . . 119.9 no
C17 C22 C21 . . 121.1(4) ?
C17 C22 H22 . . 119.4 no
C21 C22 H22 . . 119.5 no
O3 C23 H23A . . 109.5 no
O3 C23 H23B . . 109.5 no
O3 C23 H23C . . 109.5 no
H23A C23 H23B . . 109.4 no
H23A C23 H23C . . 109.5 no
H23B C23 H23C . . 109.5 no
O4 C24 H24A . . 109.4 no
O4 C24 H24B . . 109.4 no
O4 C24 H24C . . 109.4 no
H24A C24 H24B . . 109.5 no
H24A C24 H24C . . 109.5 no
H24B C24 H24C . . 109.5 no
Cl* C6* C7* . . 115(2) ?
Cl* C6* C11* . . 130(2) ?
C7* C6* C11* . . 114(3) ?
C6* C7* C8* . . 126(2) ?
C6* C7* H7* . . 116.9 no
C8* C7* H7* . . 116.5 no
C7* C8* C9* . . 119.0(10) ?
C7* C8* H8* . . 120.4 no
C9* C8* H8* . . 120.1 no
C8* C9* C10* . . 112.0(10) ?
C8* C9* C12* . . 124.0(10) ?
C10* C9* C12* . . 123.0(10) ?
C9* C10* C11* . . 117.0(10) ?
C9* C10* H10* . . 120.9 no
C11* C10* H10* . . 121.2 no
C6* C11* C10* . . 129(2) ?
C6* C11* H11* . . 115.5 no
C10* C11* H11* . . 115.1 no
C9* C12* C13* . . 121.0(10) ?
C9* C12* C13* . 3_665 116.0(10) yes
C9* C12* H12* . . 109.5 no
C13* C12* C13* . 3_665 88.0(10) yes
C13* C12* H12* . . 109.6 no
C13* C12* H12* 3_665 . 109.6 no
C12* C13* C12* . 3_665 91.0(10) yes
C12* C13* H13* . . 109.3 no
C12* C13* H13* 3_665 . 109.4 no

loop_
_geom_bond_atom_site_label_1
_geom_bond_atom_site_label_2
_geom_bond_site_symmetry_2
_geom_bond_distance
_geom_bond_publ_flag
Cl C6 . 1.72(2) yes
O2 C14 . 1.210(5) ?
O3 C19 . 1.343(5) ?
O3 C23 . 1.421(6) ?
O4 C20 . 1.374(5) ?
O4 C24 . 1.412(6) ?
N5 C14 . 1.325(5) ?
N5 C15 . 1.457(5) ?
N5 H5 . 0.950 no
C6 C7 . 1.38(2) ?
C6 C11 . 1.46(2) ?
C7 C8 . 1.360(10) ?
C7 H7 . 0.950 no
C8 C9 . 1.420(10) ?
C8 H8 . 0.951 no
C9 C10 . 1.360(10) ?
C9 C12 . 1.464(9) ?
C10 C11 . 1.35(2) ?
C10 H10 . 0.951 no
C11 H11 . 0.948 no
C12 C13 . 1.319(9) yes
C12 H12 . 0.950 no
C13 C14 . 1.404(7) ?
C13 H13 . 0.950 no
C15 C16 . 1.456(6) ?
C15 H15A . 0.950 no
C15 H15B . 0.950 no
C16 C17 . 1.506(6) ?
C16 H16A . 0.951 no
C16 H16B . 0.949 no
C17 C18 . 1.394(7) ?
C17 C22 . 1.364(7) ?
C18 C19 . 1.385(7) ?
C18 H18 . 0.950 no
C19 C20 . 1.400(6) ?
C20 C21 . 1.356(7) ?
C21 C22 . 1.403(7) ?
C21 H21 . 0.950 no
C22 H22 . 0.950 no
C23 H23A . 0.950 no
C23 H23B . 0.950 no
C23 H23C . 0.950 no
C24 H24A . 0.950 no
C24 H24B . 0.950 no
C24 H24C . 0.950 no
Cl* C6* . 1.71(3) yes
C6* C7* . 1.20(4) ?
C6* C11* . 1.09(4) ?
C7* C8* . 1.53(4) ?
C7* H7* . 0.953 no
C8* C9* . 1.26(3) ?
C8* H8* . 0.945 no
C9* C10* . 1.37(2) ?
C9* C12* . 1.53(2) ?
C10* C11* . 1.51(3) ?
C10* H10* . 0.948 no
C11* H11* . 0.954 no
C12* C13* . 1.51(2) yes
C12* C13* 3_665 1.55(2) yes
C12* H12* . 0.950 no
C13* H13* . 0.950 no

loop_
_geom_hbond_atom_site_label_D
_geom_hbond_atom_site_label_H
_geom_hbond_atom_site_label_A
_geom_hbond_site_symmetry_A
_geom_hbond_distance_DH
_geom_hbond_distance_HA
_geom_hbond_distance_DA
_geom_hbond_angle_DHA
_geom_hbond_publ_flag
N5 H5 O2 1_545 0.95 2.09 2.979(4) 155 yes
